data_7236515
loop_
_publ_author_name
'Deng, Ye'
'Yao, Zhao-Yu'
'Wang, Peng'
'Zhao, Yue'
'Kang, Yan-Shang'
'Azam, Mohammad'
'Al-Resayes, Saud I.'
'Sun, Wei-Yin'

_publ_section_title
;
 Sorption and sensing properties of coordination polymers with mixed
 1,3,5-tri(1-imidazolyl)benzene and 2,6-naphthalenedicarboxylate ligands
;
_journal_issue 71
_journal_name_full 'RSC Advances'
_journal_page_first 44639
_journal_paper_doi 10.1039/C7RA08165K
_journal_volume 7
_journal_year 2017
_chemical_formula_sum 'C22 H14 N4 O4 Zn'
_chemical_formula_weight 463.74
_space_group_crystal_system trigonal
_space_group_IT_number 147
_space_group_name_Hall '-P 3'
_space_group_name_H-M_alt 'P -3'
_atom_sites_solution_hydrogens geom
_audit_creation_method SHELXL-2016/6
_audit_update_record
;
2017-09-09 deposited with the CCDC.
2017-09-11 downloaded from the CCDC.
;
_cell_angle_alpha 90
_cell_angle_beta 90
_cell_angle_gamma 120
_cell_formula_units_Z 6
_cell_length_a 19.1253(9)
_cell_length_b 19.1253(9)
_cell_length_c 8.5716(8)
_cell_measurement_reflns_used 4126
_cell_measurement_temperature 293(2)
_cell_measurement_theta_max 25.60
_cell_measurement_theta_min 2.46
_cell_volume 2715.2(3)
_computing_cell_refinement 'Bruker SAINT'
_computing_data_collection 'Bruker APEX2'
_computing_data_reduction 'Bruker SAINT'
_computing_molecular_graphics 'Bruker SHELXTL'
_computing_publication_material 'Bruker SHELXTL'
_computing_structure_refinement 'SHELXL-2016/6 (Sheldrick, 2016)'
_computing_structure_solution 'SHELXT 2014/4 (Sheldrick, 2014)'
_diffrn_ambient_temperature 293(2)
_diffrn_measured_fraction_theta_full 1.000
_diffrn_measured_fraction_theta_max 0.999
_diffrn_measurement_device_type 'CCD area detector'
_diffrn_measurement_method 'phi and omega scans'
_diffrn_radiation_type MoK\a
_diffrn_radiation_wavelength 0.71073
_diffrn_reflns_av_R_equivalents 0.0344
_diffrn_reflns_av_unetI/netI 0.0315
_diffrn_reflns_Laue_measured_fraction_full 1.000
_diffrn_reflns_Laue_measured_fraction_max 0.999
_diffrn_reflns_limit_h_max 13
_diffrn_reflns_limit_h_min -23
_diffrn_reflns_limit_k_max 23
_diffrn_reflns_limit_k_min -23
_diffrn_reflns_limit_l_max 10
_diffrn_reflns_limit_l_min -10
_diffrn_reflns_number 14072
_diffrn_reflns_point_group_measured_fraction_full 1.000
_diffrn_reflns_point_group_measured_fraction_max 0.999
_diffrn_reflns_theta_full 25.242
_diffrn_reflns_theta_max 25.716
_diffrn_reflns_theta_min 2.130
_exptl_absorpt_coefficient_mu 1.399
_exptl_absorpt_correction_T_max 0.7453
_exptl_absorpt_correction_T_min 0.5736
_exptl_absorpt_correction_type multi-scan
_exptl_crystal_colour colorless
_exptl_crystal_density_diffrn 1.702
_exptl_crystal_description block
_exptl_crystal_F_000 1416
_exptl_crystal_size_max 0.230
_exptl_crystal_size_mid 0.200
_exptl_crystal_size_min 0.180
_refine_diff_density_max 0.814
_refine_diff_density_min -0.514
_refine_diff_density_rms 0.064
_refine_ls_extinction_method none
_refine_ls_goodness_of_fit_ref 1.030
_refine_ls_hydrogen_treatment constr
_refine_ls_matrix_type full
_refine_ls_number_parameters 416
_refine_ls_number_reflns 3463
_refine_ls_number_restraints 166
_refine_ls_restrained_S_all 1.015
_refine_ls_R_factor_all 0.0476
_refine_ls_R_factor_gt 0.0357
_refine_ls_shift/su_max 0.000
_refine_ls_shift/su_mean 0.000
_refine_ls_structure_factor_coef Fsqd
_refine_ls_weighting_details 'w=1/[\s^2^(Fo^2^)+(0.0479P)^2^+2.1932P] where P=(Fo^2^+2Fc^2^)/3'
_refine_ls_weighting_scheme calc
_refine_ls_wR_factor_gt 0.0891
_refine_ls_wR_factor_ref 0.0941
_reflns_Friedel_coverage 0.000
_reflns_number_gt 2814
_reflns_number_total 3463
_reflns_threshold_expression 'I > 2\s(I)'
_cod_data_source_file c7ra08165k2.cif
_cod_data_source_block 5
_cod_original_cell_volume 2715.2(4)
_cod_database_code 7236515
_shelx_shelxl_version_number 2016/6
_shelx_space_group_comment
;
The symmetry employed for this shelxl refinement is uniquely defined
by the following loop, which should always be used as a source of
symmetry information in preference to the above space-group names.
They are only intended as comments.
;
_shelx_estimated_absorpt_t_min 0.739
_shelx_estimated_absorpt_t_max 0.787

loop_
_space_group_symop_operation_xyz
'x, y, z'
'-y, x-y, z'
'-x+y, -x, z'
'-x, -y, -z'
'y, -x+y, -z'
'x-y, x, -z'

loop_
_atom_site_label
_atom_site_type_symbol
_atom_site_fract_x
_atom_site_fract_y
_atom_site_fract_z
_atom_site_U_iso_or_equiv
_atom_site_adp_type
_atom_site_occupancy
_atom_site_site_symmetry_order
_atom_site_calc_flag
_atom_site_refinement_flags_posn
_atom_site_refinement_flags_adp
_atom_site_refinement_flags_occupancy
_atom_site_disorder_assembly
_atom_site_disorder_group
Zn1 Zn 0.36967(2) 0.33827(2) 0.07096(4) 0.02827(12) Uani 1 1 d D . . . .
N1 N 0.32658(13) 0.40715(13) -0.0075(3) 0.0267(5) Uani 1 1 d . . . . .
N2 N 0.31036(13) 0.51010(12) -0.0583(3) 0.0249(5) Uani 1 1 d . . . . .
N3 N 0.27630(14) 0.23628(14) 0.1739(3) 0.0345(6) Uani 1 1 d . . . . .
N4 N 0.16174(15) 0.12401(15) 0.2221(3) 0.0408(6) Uani 1 1 d . . . . .
C1 C 0.40003(15) 0.65526(15) -0.0558(3) 0.0268(6) Uani 1 1 d . . . . .
H1 H 0.444403 0.647656 -0.055563 0.032 Uiso 1 1 calc R U . . .
C2 C 0.32206(16) 0.58981(15) -0.0560(3) 0.0252(6) Uani 1 1 d . . . . .
C3 C 0.35532(16) 0.48475(16) 0.0166(3) 0.0267(6) Uani 1 1 d . . . . .
H3 H 0.400436 0.517462 0.077115 0.032 Uiso 1 1 calc R U . . .
C4 C 0.26049(17) 0.38207(16) -0.1034(4) 0.0310(6) Uani 1 1 d . . . . .
H4 H 0.228454 0.329718 -0.140359 0.037 Uiso 1 1 calc R U . . .
C5 C 0.24914(16) 0.44450(16) -0.1356(4) 0.0301(6) Uani 1 1 d . . . . .
H5 H 0.208670 0.443754 -0.196993 0.036 Uiso 1 1 calc R U . . .
C6 C 0.06227(19) -0.01849(19) 0.2139(4) 0.0405(8) Uani 1 1 d . . . . .
H6 H 0.103572 -0.030770 0.213968 0.049 Uiso 1 1 calc R U . . .
C7 C 0.07937(18) 0.06115(18) 0.2138(4) 0.0392(7) Uani 1 1 d . . . . .
C8 C 0.20186(19) 0.18961(19) 0.1285(4) 0.0413(8) Uani 1 1 d . . . . .
H8 H 0.179023 0.200069 0.042227 0.050 Uiso 1 1 calc R U . . .
C9 C 0.2850(2) 0.1996(2) 0.3066(4) 0.0434(8) Uani 1 1 d . . . . .
H9 H 0.331605 0.219674 0.366620 0.052 Uiso 1 1 calc R U . . .
C10 C 0.2152(2) 0.1301(2) 0.3353(4) 0.0484(9) Uani 1 1 d . . . . .
H10 H 0.205408 0.093660 0.415697 0.058 Uiso 1 1 calc R U . . .
C11 C 0.4931(4) 0.4397(3) 0.2643(7) 0.0349(13) Uani 0.814(4) 1 d D . P A 1
C12 C 0.5615(4) 0.4633(3) 0.3793(10) 0.0317(13) Uani 0.814(4) 1 d D . P A 1
C13 C 0.5739(3) 0.4064(3) 0.4588(6) 0.0459(12) Uani 0.814(4) 1 d D . P A 1
H13 H 0.538498 0.351645 0.443049 0.055 Uiso 0.814(4) 1 calc R U P A 1
C14 C 0.6370(3) 0.4303(3) 0.5586(6) 0.0494(12) Uani 0.814(4) 1 d D . P A 1
H14 H 0.643385 0.391263 0.611101 0.059 Uiso 0.814(4) 1 calc R U P A 1
C15 C 0.6927(3) 0.5119(3) 0.5844(6) 0.0338(11) Uani 0.814(4) 1 d D . P A 1
C16 C 0.6805(3) 0.5703(3) 0.5070(6) 0.0307(12) Uani 0.814(4) 1 d D . P A 1
C17 C 0.6127(2) 0.5440(2) 0.4049(5) 0.0342(9) Uani 0.814(4) 1 d D . P A 1
H17 H 0.603336 0.581853 0.355748 0.041 Uiso 0.814(4) 1 calc R U P A 1
C18 C 0.7619(2) 0.5396(3) 0.6839(5) 0.0349(9) Uani 0.814(4) 1 d D . P A 1
H18 H 0.770622 0.501958 0.735732 0.042 Uiso 0.814(4) 1 calc R U P A 1
C19 C 0.8147(3) 0.6191(3) 0.7042(7) 0.0305(11) Uani 0.814(4) 1 d D . P A 1
C20 C 0.8012(3) 0.6758(3) 0.6266(5) 0.0381(10) Uani 0.814(4) 1 d D . P A 1
H20 H 0.837423 0.730565 0.640549 0.046 Uiso 0.814(4) 1 calc R U P A 1
C21 C 0.7365(2) 0.6528(2) 0.5314(5) 0.0411(10) Uani 0.814(4) 1 d D . P A 1
H21 H 0.729071 0.691822 0.481811 0.049 Uiso 0.814(4) 1 calc R U P A 1
C22 C 0.8881(2) 0.6498(2) 0.8085(4) 0.0335(7) Uani 0.814(4) 1 d D . P A 1
O1 O 0.4516(2) 0.3643(2) 0.2322(5) 0.0432(9) Uani 0.814(4) 1 d D . P A 1
O2 O 0.4819(2) 0.4898(2) 0.2030(5) 0.0692(12) Uani 0.814(4) 1 d D . P A 1
O3 O 0.9382(3) 0.7205(2) 0.8109(10) 0.0492(13) Uani 0.814(4) 1 d D . P A 1
O4 O 0.8911(6) 0.5938(4) 0.8900(12) 0.0389(18) Uani 0.814(4) 1 d D . P A 1
C11A C 0.4867(16) 0.4164(12) 0.278(3) 0.038(5) Uani 0.186(4) 1 d D . P A 2
C12A C 0.5573(17) 0.4788(12) 0.373(4) 0.026(4) Uani 0.186(4) 1 d D . P A 2
C13A C 0.5908(9) 0.5640(9) 0.3711(19) 0.030(3) Uani 0.186(4) 1 d D . P A 2
H13A H 0.566987 0.587075 0.311546 0.036 Uiso 0.186(4) 1 calc R U P A 2
C14A C 0.6584(8) 0.6117(9) 0.4573(16) 0.029(3) Uani 0.186(4) 1 d D . P A 2
H14A H 0.678424 0.667129 0.457513 0.035 Uiso 0.186(4) 1 calc R U P A 2
C15A C 0.6989(12) 0.5813(10) 0.545(3) 0.022(4) Uani 0.186(4) 1 d D . P A 2
C16A C 0.6664(10) 0.4961(9) 0.547(2) 0.028(4) Uani 0.186(4) 1 d D . P A 2
C17A C 0.5949(10) 0.4473(11) 0.458(2) 0.037(4) Uani 0.186(4) 1 d D . P A 2
H17A H 0.573212 0.391561 0.458709 0.044 Uiso 0.186(4) 1 calc R U P A 2
C18A C 0.7713(8) 0.6282(9) 0.6341(16) 0.024(3) Uani 0.186(4) 1 d D . P A 2
H18A H 0.793500 0.683907 0.637659 0.028 Uiso 0.186(4) 1 calc R U P A 2
C19A C 0.8086(15) 0.5949(10) 0.713(4) 0.029(4) Uani 0.186(4) 1 d D . P A 2
C20A C 0.7746(10) 0.5105(9) 0.714(2) 0.038(4) Uani 0.186(4) 1 d D . P A 2
H20A H 0.799324 0.487032 0.768997 0.046 Uiso 0.186(4) 1 calc R U P A 2
C21A C 0.7053(9) 0.4635(9) 0.633(2) 0.047(5) Uani 0.186(4) 1 d D . P A 2
H21A H 0.683071 0.407781 0.635721 0.056 Uiso 0.186(4) 1 calc R U P A 2
C22A C 0.880760 0.642050 0.819540 0.0335(7) Uani 0.186(4) 1 d D . P A 2
O1A O 0.4626(11) 0.4430(10) 0.166(2) 0.083(5) Uani 0.186(4) 1 d D . P A 2
O2A O 0.4527(12) 0.3438(10) 0.297(2) 0.061(5) Uani 0.186(4) 1 d D . P A 2
O3A O 0.900(3) 0.6072(19) 0.914(5) 0.033(4) Uani 0.186(4) 1 d D . P A 2
O4A O 0.9150(14) 0.7214(10) 0.805(5) 0.052(7) Uani 0.186(4) 1 d D . P A 2

loop_
_atom_site_aniso_label
_atom_site_aniso_U_11
_atom_site_aniso_U_22
_atom_site_aniso_U_33
_atom_site_aniso_U_23
_atom_site_aniso_U_13
_atom_site_aniso_U_12
Zn1 0.02522(19) 0.02414(19) 0.0386(2) -0.00150(14) -0.00275(14) 0.01471(14)
N1 0.0252(12) 0.0212(11) 0.0373(14) -0.0019(10) -0.0017(10) 0.0143(10)
N2 0.0193(11) 0.0160(10) 0.0399(14) -0.0016(10) -0.0005(10) 0.0092(9)
N3 0.0294(13) 0.0276(13) 0.0431(15) 0.0011(11) 0.0034(11) 0.0117(11)
N4 0.0309(14) 0.0336(14) 0.0555(18) 0.0050(13) 0.0003(12) 0.0143(12)
C1 0.0176(13) 0.0197(13) 0.0439(17) -0.0001(12) 0.0000(11) 0.0099(11)
C2 0.0237(13) 0.0169(13) 0.0362(16) 0.0007(11) 0.0001(12) 0.0110(11)
C3 0.0236(13) 0.0210(13) 0.0372(16) -0.0016(12) -0.0028(12) 0.0125(11)
C4 0.0261(14) 0.0199(13) 0.0460(18) -0.0053(12) -0.0051(13) 0.0107(12)
C5 0.0200(13) 0.0227(14) 0.0459(18) -0.0033(12) -0.0052(12) 0.0095(11)
C6 0.0341(17) 0.0395(18) 0.051(2) 0.0002(15) 0.0029(15) 0.0207(14)
C7 0.0324(16) 0.0345(16) 0.049(2) 0.0032(14) 0.0014(14) 0.0154(14)
C8 0.0368(17) 0.0347(17) 0.047(2) 0.0070(15) -0.0016(15) 0.0139(14)
C9 0.0361(18) 0.0463(19) 0.049(2) 0.0086(16) 0.0016(15) 0.0216(16)
C10 0.0385(18) 0.049(2) 0.055(2) 0.0183(17) 0.0043(16) 0.0196(16)
C11 0.029(2) 0.040(3) 0.036(3) -0.006(2) -0.0028(19) 0.018(2)
C12 0.027(2) 0.037(2) 0.034(3) -0.011(2) -0.008(2) 0.018(2)
C13 0.041(3) 0.035(2) 0.062(3) -0.009(2) -0.018(2) 0.019(2)
C14 0.047(3) 0.035(2) 0.068(3) -0.002(2) -0.020(2) 0.022(2)
C15 0.028(2) 0.037(2) 0.037(3) -0.0058(18) -0.0054(18) 0.0166(19)
C16 0.028(3) 0.036(2) 0.028(3) -0.0056(18) -0.0023(18) 0.0155(19)
C17 0.035(2) 0.036(2) 0.035(2) 0.0020(17) 0.0000(17) 0.0208(19)
C18 0.036(2) 0.039(2) 0.035(2) -0.0003(18) -0.0051(17) 0.023(2)
C19 0.025(2) 0.039(3) 0.027(2) -0.005(2) 0.0009(17) 0.015(2)
C20 0.036(2) 0.036(2) 0.038(2) -0.0053(19) -0.0064(18) 0.015(2)
C21 0.042(2) 0.035(2) 0.047(2) -0.0012(18) -0.0077(19) 0.0208(19)
C22 0.0269(15) 0.0433(17) 0.0306(16) -0.0042(14) -0.0002(12) 0.0178(14)
O1 0.0369(17) 0.041(2) 0.057(3) -0.0179(16) -0.0223(17) 0.0233(16)
O2 0.063(2) 0.048(2) 0.089(3) -0.003(2) -0.047(2) 0.0226(19)
O3 0.032(3) 0.0483(19) 0.055(3) 0.0023(15) -0.012(2) 0.0100(17)
O4 0.032(3) 0.047(3) 0.038(4) -0.013(3) -0.015(2) 0.020(2)
C11A 0.031(7) 0.059(6) 0.037(8) -0.025(6) -0.008(6) 0.032(6)
C12A 0.025(6) 0.042(5) 0.023(7) -0.009(5) 0.003(5) 0.026(4)
C13A 0.032(6) 0.043(5) 0.029(7) -0.004(5) 0.000(4) 0.028(4)
C14A 0.035(5) 0.034(5) 0.027(6) 0.000(4) 0.001(4) 0.023(4)
C15A 0.024(5) 0.025(5) 0.021(7) -0.001(4) 0.004(4) 0.014(4)
C16A 0.027(6) 0.025(5) 0.032(8) -0.003(4) -0.005(5) 0.014(4)
C17A 0.035(6) 0.030(5) 0.050(8) -0.013(6) -0.017(6) 0.020(5)
C18A 0.025(5) 0.024(5) 0.021(6) 0.000(4) 0.004(4) 0.012(4)
C19A 0.028(5) 0.030(4) 0.029(7) 0.003(4) 0.000(6) 0.014(4)
C20A 0.035(6) 0.030(4) 0.050(9) 0.003(4) -0.014(6) 0.016(4)
C21A 0.041(6) 0.028(5) 0.069(10) 0.001(5) -0.025(7) 0.016(4)
C22A 0.0269(15) 0.0433(17) 0.0306(16) -0.0042(14) -0.0002(12) 0.0178(14)
O1A 0.096(12) 0.092(10) 0.068(8) -0.023(8) -0.050(8) 0.053(10)
O2A 0.050(8) 0.057(6) 0.074(13) -0.028(6) -0.025(8) 0.026(5)
O3A 0.042(11) 0.035(8) 0.024(6) -0.019(6) -0.012(6) 0.021(8)
O4A 0.036(12) 0.040(2) 0.073(12) -0.004(3) -0.020(11) 0.014(3)

loop_
_atom_type_symbol
_atom_type_description
_atom_type_scat_dispersion_real
_atom_type_scat_dispersion_imag
_atom_type_scat_source
C C 0.0033 0.0016 'International Tables Vol C Tables 4.2.6.8 and 6.1.1.4'
H H 0.0000 0.0000 'International Tables Vol C Tables 4.2.6.8 and 6.1.1.4'
N N 0.0061 0.0033 'International Tables Vol C Tables 4.2.6.8 and 6.1.1.4'
O O 0.0106 0.0060 'International Tables Vol C Tables 4.2.6.8 and 6.1.1.4'
Zn Zn 0.2839 1.4301 'International Tables Vol C Tables 4.2.6.8 and 6.1.1.4'

loop_
_geom_angle_atom_site_label_1
_geom_angle_atom_site_label_2
_geom_angle_atom_site_label_3
_geom_angle
_geom_angle_site_symmetry_1
_geom_angle_site_symmetry_3
O3A Zn1 N1 111(2) 2_654 .
O1 Zn1 N1 127.91(12) . .
O1 Zn1 O4 104.7(3) . 2_654
N1 Zn1 O4 109.7(4) . 2_654
O3A Zn1 O1A 117.9(12) 2_654 .
N1 Zn1 O1A 86.1(5) . .
O3A Zn1 N3 99.9(15) 2_654 .
O1 Zn1 N3 98.18(14) . .
N1 Zn1 N3 108.69(10) . .
O4 Zn1 N3 105.4(3) 2_654 .
O1A Zn1 N3 131.6(6) . .
O3A Zn1 O2A 107.7(18) 2_654 .
N1 Zn1 O2A 134.9(4) . .
O1A Zn1 O2A 55.1(5) . .
N3 Zn1 O2A 86.5(5) . .
C3 N1 C4 106.2(2) . .
C3 N1 Zn1 128.06(19) . .
C4 N1 Zn1 125.68(17) . .
C3 N2 C5 107.8(2) . .
C3 N2 C2 126.3(2) . .
C5 N2 C2 125.8(2) . .
C8 N3 C9 105.3(3) . .
C8 N3 Zn1 130.4(2) . .
C9 N3 Zn1 124.1(2) . .
C8 N4 C10 106.7(3) . .
C8 N4 C7 128.7(3) . .
C10 N4 C7 124.6(3) . .
C2 C1 C2 118.4(3) 2_665 .
C2 C1 H1 120.8 2_665 .
C2 C1 H1 120.8 . .
C1 C2 C1 121.6(3) 3_565 .
C1 C2 N2 119.2(2) 3_565 .
C1 C2 N2 119.2(2) . .
N1 C3 N2 110.5(2) . .
N1 C3 H3 124.7 . .
N2 C3 H3 124.7 . .
C5 C4 N1 109.9(2) . .
C5 C4 H4 125.0 . .
N1 C4 H4 125.0 . .
C4 C5 N2 105.5(2) . .
C4 C5 H5 127.2 . .
N2 C5 H5 127.2 . .
C7 C6 C7 118.3(3) . 3
C7 C6 H6 120.9 . .
C7 C6 H6 120.9 3 .
C6 C7 C6 121.7(3) . 2
C6 C7 N4 118.6(3) . .
C6 C7 N4 119.6(3) 2 .
N3 C8 N4 112.0(3) . .
N3 C8 H8 124.0 . .
N4 C8 H8 124.0 . .
C10 C9 N3 109.6(3) . .
C10 C9 H9 125.2 . .
N3 C9 H9 125.2 . .
C9 C10 N4 106.4(3) . .
C9 C10 H10 126.8 . .
N4 C10 H10 126.8 . .
O2 C11 O1 123.1(4) . .
O2 C11 C12 121.2(4) . .
O1 C11 C12 115.6(4) . .
C17 C12 C13 119.6(4) . .
C17 C12 C11 117.7(5) . .
C13 C12 C11 122.8(4) . .
C14 C13 C12 120.8(4) . .
C14 C13 H13 119.6 . .
C12 C13 H13 119.6 . .
C13 C14 C15 121.8(4) . .
C13 C14 H14 119.1 . .
C15 C14 H14 119.1 . .
C14 C15 C16 118.2(4) . .
C14 C15 C18 123.6(4) . .
C16 C15 C18 118.2(4) . .
C21 C16 C15 118.7(4) . .
C21 C16 C17 122.1(4) . .
C15 C16 C17 119.1(4) . .
C12 C17 C16 120.4(4) . .
C12 C17 H17 119.8 . .
C16 C17 H17 119.8 . .
C19 C18 C15 121.7(4) . .
C19 C18 H18 119.2 . .
C15 C18 H18 119.2 . .
C18 C19 C20 119.1(4) . .
C18 C19 C22 122.6(4) . .
C20 C19 C22 118.3(4) . .
C21 C20 C19 121.6(4) . .
C21 C20 H20 119.2 . .
C19 C20 H20 119.2 . .
C20 C21 C16 120.7(4) . .
C20 C21 H21 119.6 . .
C16 C21 H21 119.6 . .
O3 C22 O4 125.2(4) . .
O3 C22 C19 120.5(4) . .
O4 C22 C19 114.3(4) . .
C11 O1 Zn1 113.9(3) . .
C22 O4 Zn1 117.1(5) . 3_666
O2A C11A O1A 117.7(16) . .
O2A C11A C12A 125.7(18) . .
O1A C11A C12A 116.6(17) . .
C17A C12A C13A 118.7(14) . .
C17A C12A C11A 113.5(16) . .
C13A C12A C11A 127.5(16) . .
C14A C13A C12A 119.5(14) . .
C14A C13A H13A 120.3 . .
C12A C13A H13A 120.3 . .
C13A C14A C15A 123.3(14) . .
C13A C14A H14A 118.4 . .
C15A C14A H14A 118.4 . .
C14A C15A C16A 117.7(12) . .
C14A C15A C18A 126.0(14) . .
C16A C15A C18A 116.2(12) . .
C21A C16A C15A 119.4(12) . .
C21A C16A C17A 122.6(14) . .
C15A C16A C17A 118.0(13) . .
C12A C17A C16A 122.7(15) . .
C12A C17A H17A 118.6 . .
C16A C17A H17A 118.6 . .
C19A C18A C15A 122.9(14) . .
C19A C18A H18A 118.6 . .
C15A C18A H18A 118.6 . .
C18A C19A C20A 119.6(13) . .
C18A C19A C22A 124.0(13) . .
C20A C19A C22A 116.0(12) . .
C21A C20A C19A 119.7(14) . .
C21A C20A H20A 120.2 . .
C19A C20A H20A 120.2 . .
C20A C21A C16A 122.3(14) . .
C20A C21A H21A 118.9 . .
C16A C21A H21A 118.9 . .
O3A C22A O4A 125.3(17) . .
O3A C22A C19A 120.6(17) . .
O4A C22A C19A 113.9(13) . .
C11A O1A Zn1 102.5(12) . .
C11A O2A Zn1 84.7(12) . .
C22A O3A Zn1 139(2) . 3_666

loop_
_geom_bond_atom_site_label_1
_geom_bond_atom_site_label_2
_geom_bond_distance
_geom_bond_site_symmetry_2
Zn1 O3A 1.77(2) 2_654
Zn1 O1 1.958(3) .
Zn1 N1 1.988(2) .
Zn1 O4 2.014(5) 2_654
Zn1 O1A 2.066(15) .
Zn1 N3 2.071(2) .
Zn1 O2A 2.476(19) .
N1 C3 1.316(3) .
N1 C4 1.378(4) .
N2 C3 1.343(3) .
N2 C5 1.384(3) .
N2 C2 1.426(3) .
N3 C8 1.306(4) .
N3 C9 1.389(4) .
N4 C8 1.358(4) .
N4 C10 1.371(4) .
N4 C7 1.428(4) .
C1 C2 1.386(4) 2_665
C1 C2 1.387(4) .
C1 H1 0.9300 .
C3 H3 0.9300 .
C4 C5 1.345(4) .
C4 H4 0.9300 .
C5 H5 0.9300 .
C6 C7 1.389(4) .
C6 C7 1.390(4) 3
C6 H6 0.9300 .
C8 H8 0.9300 .
C9 C10 1.355(5) .
C9 H9 0.9300 .
C10 H10 0.9300 .
C11 O2 1.202(6) .
C11 O1 1.281(5) .
C11 C12 1.516(6) .
C12 C17 1.370(6) .
C12 C13 1.400(7) .
C13 C14 1.359(6) .
C13 H13 0.9300 .
C14 C15 1.399(6) .
C14 H14 0.9300 .
C15 C16 1.415(5) .
C15 C18 1.434(6) .
C16 C21 1.411(6) .
C16 C17 1.431(6) .
C17 H17 0.9300 .
C18 C19 1.351(6) .
C18 H18 0.9300 .
C19 C20 1.402(6) .
C19 C22 1.514(5) .
C20 C21 1.358(5) .
C20 H20 0.9300 .
C21 H21 0.9300 .
C22 O3 1.204(6) .
C22 O4 1.304(7) .
C11A O2A 1.214(18) .
C11A O1A 1.278(17) .
C11A C12A 1.517(15) .
C12A C17A 1.359(17) .
C12A C13A 1.422(18) .
C13A C14A 1.367(15) .
C13A H13A 0.9300 .
C14A C15A 1.399(15) .
C14A H14A 0.9300 .
C15A C16A 1.424(15) .
C15A C18A 1.436(16) .
C16A C21A 1.398(15) .
C16A C17A 1.429(16) .
C17A H17A 0.9300 .
C18A C19A 1.349(16) .
C18A H18A 0.9300 .
C19A C20A 1.406(16) .
C19A C22A 1.520(13) .
C20A C21A 1.359(15) .
C20A H20A 0.9300 .
C21A H21A 0.9300 .
C22A O3A 1.217(18) .
C22A O4A 1.324(16) .

loop_
_geom_hbond_atom_site_label_D
_geom_hbond_atom_site_label_H
_geom_hbond_atom_site_label_A
_geom_hbond_distance_DH
_geom_hbond_distance_HA
_geom_hbond_distance_DA
_geom_hbond_angle_DHA
_geom_hbond_site_symmetry_A
C6 H6 O3 0.93 2.54 3.468(5) 175.0 6_546
C5 H5 O1 0.93 2.42 3.272(5) 152.5 6
C3 H3 O2 0.93 2.17 2.861(4) 130.7 .
C1 H1 O1 0.93 2.60 3.397(5) 144.2 4_665

loop_
_geom_torsion_atom_site_label_1
_geom_torsion_atom_site_label_2
_geom_torsion_atom_site_label_3
_geom_torsion_atom_site_label_4
_geom_torsion
_geom_torsion_site_symmetry_1
_geom_torsion_site_symmetry_4
C2 C1 C2 C1 -0.2(6) 2_665 3_565
C2 C1 C2 N2 179.01(18) 2_665 .
C3 N2 C2 C1 -143.2(3) . 3_565
C5 N2 C2 C1 35.1(4) . 3_565
C3 N2 C2 C1 37.5(4) . .
C5 N2 C2 C1 -144.1(3) . .
C4 N1 C3 N2 0.5(3) . .
Zn1 N1 C3 N2 178.80(18) . .
C5 N2 C3 N1 -0.2(3) . .
C2 N2 C3 N1 178.4(2) . .
C3 N1 C4 C5 -0.6(3) . .
Zn1 N1 C4 C5 -179.0(2) . .
N1 C4 C5 N2 0.4(3) . .
C3 N2 C5 C4 -0.2(3) . .
C2 N2 C5 C4 -178.7(3) . .
C7 C6 C7 C6 0.1(7) 3 2
C7 C6 C7 N4 176.8(2) 3 .
C8 N4 C7 C6 128.7(4) . .
C10 N4 C7 C6 -54.2(5) . .
C8 N4 C7 C6 -54.5(5) . 2
C10 N4 C7 C6 122.6(4) . 2
C9 N3 C8 N4 -0.9(4) . .
Zn1 N3 C8 N4 174.0(2) . .
C10 N4 C8 N3 0.1(4) . .
C7 N4 C8 N3 177.6(3) . .
C8 N3 C9 C10 1.4(4) . .
Zn1 N3 C9 C10 -173.9(2) . .
N3 C9 C10 N4 -1.4(4) . .
C8 N4 C10 C9 0.8(4) . .
C7 N4 C10 C9 -176.9(3) . .
O2 C11 C12 C17 -3.4(12) . .
O1 C11 C12 C17 173.4(6) . .
O2 C11 C12 C13 176.7(7) . .
O1 C11 C12 C13 -6.6(12) . .
C17 C12 C13 C14 -1.3(11) . .
C11 C12 C13 C14 178.6(7) . .
C12 C13 C14 C15 -1.0(9) . .
C13 C14 C15 C16 1.9(8) . .
C13 C14 C15 C18 -177.5(5) . .
C14 C15 C16 C21 -179.6(5) . .
C18 C15 C16 C21 -0.2(8) . .
C14 C15 C16 C17 -0.5(8) . .
C18 C15 C16 C17 178.9(4) . .
C13 C12 C17 C16 2.7(10) . .
C11 C12 C17 C16 -177.3(7) . .
C21 C16 C17 C12 177.3(6) . .
C15 C16 C17 C12 -1.8(9) . .
C14 C15 C18 C19 179.3(5) . .
C16 C15 C18 C19 -0.1(7) . .
C15 C18 C19 C20 0.3(8) . .
C15 C18 C19 C22 -179.9(5) . .
C18 C19 C20 C21 -0.1(8) . .
C22 C19 C20 C21 -179.9(4) . .
C19 C20 C21 C16 -0.3(7) . .
C15 C16 C21 C20 0.4(8) . .
C17 C16 C21 C20 -178.7(5) . .
C18 C19 C22 O3 172.1(7) . .
C20 C19 C22 O3 -8.1(9) . .
C18 C19 C22 O4 -7.3(10) . .
C20 C19 C22 O4 172.5(8) . .
O2 C11 O1 Zn1 1.2(9) . .
C12 C11 O1 Zn1 -175.4(6) . .
O3 C22 O4 Zn1 16.3(14) . 3_666
C19 C22 O4 Zn1 -164.3(6) . 3_666
O2A C11A C12A C17A 16(5) . .
O1A C11A C12A C17A -162(3) . .
O2A C11A C12A C13A -169(3) . .
O1A C11A C12A C13A 12(6) . .
C17A C12A C13A C14A -2(4) . .
C11A C12A C13A C14A -176(3) . .
C12A C13A C14A C15A 2(3) . .
C13A C14A C15A C16A -2(3) . .
C13A C14A C15A C18A 178(2) . .
C14A C15A C16A C21A 180(2) . .
C18A C15A C16A C21A 0(4) . .
C14A C15A C16A C17A 0(4) . .
C18A C15A C16A C17A -179(2) . .
C13A C12A C17A C16A 1(5) . .
C11A C12A C17A C16A 175(3) . .
C21A C16A C17A C12A -179(3) . .
C15A C16A C17A C12A 0(4) . .
C14A C15A C18A C19A -178(3) . .
C16A C15A C18A C19A 2(4) . .
C15A C18A C19A C20A -2(4) . .
C15A C18A C19A C22A -174(2) . .
C18A C19A C20A C21A 1(4) . .
C22A C19A C20A C21A 174(2) . .
C19A C20A C21A C16A 1(4) . .
C15A C16A C21A C20A -1(4) . .
C17A C16A C21A C20A 178(2) . .
C18A C19A C22A O3A 163(4) . .
C20A C19A C22A O3A -9(5) . .
C18A C19A C22A O4A -13(4) . .
C20A C19A C22A O4A 175(3) . .
O2A C11A O1A Zn1 1(3) . .
C12A C11A O1A Zn1 179(3) . .
O1A C11A O2A Zn1 0(3) . .
C12A C11A O2A Zn1 -179(4) . .
O4A C22A O3A Zn1 3(9) . 3_666
C19A C22A O3A Zn1 -172(5) . 3_666
